data_7227869
loop_
_publ_author_name
'Jadeja, R. N.'
'Vyas, K. M.'
'Upadhyay, K. K.'
'Devkar, R. V.'

_publ_section_title
;
 In vitro apoptosis-inducing effect and gene expression profiles of mixed
 ligand Cu(ii) complexes derived from 4-acyl pyrazolones on human lung
 cancer cells
;
_journal_issue 28
_journal_name_full 'RSC Adv.'
_journal_page_first 17107
_journal_paper_doi 10.1039/C7RA01025G
_journal_volume 7
_journal_year 2017
_chemical_formula_moiety 'C32 H25 Cu N5 O5'
_chemical_formula_sum 'C32 H25 Cu N5 O5'
_chemical_formula_weight 623.12
_chemical_name_systematic
;
 ? 
;
_space_group_crystal_system monoclinic
_space_group_IT_number 14
_space_group_name_Hall '-P 2yn'
_space_group_name_H-M_alt 'P 1 21/n 1'
_symmetry_space_group_name_Hall '-P 2yn'
_symmetry_space_group_name_H-M 'P 1 21/n 1'
_atom_sites_solution_hydrogens geom
_atom_sites_solution_primary iterative
_atom_sites_solution_secondary difmap
_audit_creation_date 2014-03-06
_audit_creation_method
;
Olex2 1.2
(compiled 2013.12.10 svn.r2850 for OlexSys, GUI svn.r4736)
;
_audit_update_record
;
2016-06-29 deposited with the CCDC.
2017-03-12 downloaded from the CCDC.
;
_cell_angle_alpha 90.00
_cell_angle_beta 99.5069(17)
_cell_angle_gamma 90.00
_cell_formula_units_Z 4
_cell_length_a 11.31171(18)
_cell_length_b 13.8659(3)
_cell_length_c 18.2058(3)
_cell_measurement_reflns_used 5777
_cell_measurement_temperature 293(2)
_cell_measurement_theta_max 71.5260
_cell_measurement_theta_min 3.9510
_cell_volume 2816.31(9)
_computing_cell_refinement
;
CrysAlisPro, Agilent Technologies,
Version 1.171.36.28 (release 01-02-2013 CrysAlis171 .NET)
(compiled Feb  1 2013,16:14:44)
;
_computing_data_collection
;
CrysAlisPro, Agilent Technologies,
Version 1.171.36.28 (release 01-02-2013 CrysAlis171 .NET)
(compiled Feb  1 2013,16:14:44)
;
_computing_data_reduction
;
CrysAlisPro, Agilent Technologies,
Version 1.171.36.28 (release 01-02-2013 CrysAlis171 .NET)
(compiled Feb  1 2013,16:14:44)
;
_computing_molecular_graphics 'Olex2 (Dolomanov et al., 2009)'
_computing_publication_material 'Olex2 (Dolomanov et al., 2009)'
_computing_structure_refinement 'ShelXL (Sheldrick, 2008)'
_computing_structure_solution 'olex2.solve (Bourhis et al., 2013)'
_diffrn_ambient_temperature 293(2)
_diffrn_detector_area_resol_mean 8.0851
_diffrn_measured_fraction_theta_full 1.000
_diffrn_measured_fraction_theta_max 1.000
_diffrn_measurement_details
;
#__ type_ start__ end____ width___ exp.time_
  1 omega    6.00   33.00   1.0000    1.0000
omega____ theta____ kappa____ phi______ frames
    -        0.0000   57.0000  -30.0000 27

#__ type_ start__ end____ width___ exp.time_
  2 omega  -73.00  -24.00   1.0000    1.0000
omega____ theta____ kappa____ phi______ frames
    -      -42.5000  -38.0000   30.0000 49

#__ type_ start__ end____ width___ exp.time_
  3 omega -116.00  -49.00   1.0000    1.0000
omega____ theta____ kappa____ phi______ frames
    -      -42.5000  178.0000   90.0000 67

#__ type_ start__ end____ width___ exp.time_
  4 omega -115.00  -79.00   1.0000    1.0000
omega____ theta____ kappa____ phi______ frames
    -      -42.5000  -38.0000   30.0000 36

#__ type_ start__ end____ width___ exp.time_
  5 omega   16.00   75.00   1.0000    1.0000
omega____ theta____ kappa____ phi______ frames
    -       55.0276  -77.0000  -90.0000 59

#__ type_ start__ end____ width___ exp.time_
  6 omega  -12.00   69.00   1.0000    1.0000
omega____ theta____ kappa____ phi______ frames
    -       55.0276  -57.0000    0.0000 81

#__ type_ start__ end____ width___ exp.time_
  7 omega   76.00  126.00   1.0000    1.0000
omega____ theta____ kappa____ phi______ frames
    -       55.0276   38.0000  -90.0000 50

#__ type_ start__ end____ width___ exp.time_
  8 omega   30.00   67.00   1.0000    1.0000
omega____ theta____ kappa____ phi______ frames
    -       55.0276   38.0000  -90.0000 37

#__ type_ start__ end____ width___ exp.time_
  9 omega   38.00   92.00   1.0000    1.0000
omega____ theta____ kappa____ phi______ frames
    -      110.0553  -25.0000   90.0000 54

#__ type_ start__ end____ width___ exp.time_
 10 omega   43.00   93.00   1.0000    1.0000
omega____ theta____ kappa____ phi______ frames
    -      110.0553  -38.0000  150.0000 50

#__ type_ start__ end____ width___ exp.time_
 11 omega   47.00   80.00   1.0000    1.0000
omega____ theta____ kappa____ phi______ frames
    -      110.0553  -25.0000    0.0000 33

#__ type_ start__ end____ width___ exp.time_
 12 omega   47.00   93.00   1.0000    1.0000
omega____ theta____ kappa____ phi______ frames
    -      110.0553  -38.0000   30.0000 46

#__ type_ start__ end____ width___ exp.time_
 13 omega   48.00  140.00   1.0000    1.0000
omega____ theta____ kappa____ phi______ frames
    -      110.0553  -77.0000   30.0000 92

#__ type_ start__ end____ width___ exp.time_
 14 omega   39.00   84.00   1.0000    1.0000
omega____ theta____ kappa____ phi______ frames
    -      110.0553  -38.0000  -30.0000 45

#__ type_ start__ end____ width___ exp.time_
 15 omega  135.00  175.00   1.0000    1.0000
omega____ theta____ kappa____ phi______ frames
    -      110.0553  111.0000    0.0000 40

#__ type_ start__ end____ width___ exp.time_
 16 omega   66.00  130.00   1.0000    1.0000
omega____ theta____ kappa____ phi______ frames
    -      110.0553  -64.0000 -120.0000 64

#__ type_ start__ end____ width___ exp.time_
 17 omega   39.00  111.00   1.0000    1.0000
omega____ theta____ kappa____ phi______ frames
    -      110.0553 -111.0000  -60.0000 72

#__ type_ start__ end____ width___ exp.time_
 18 omega   58.00  105.00   1.0000    1.0000
omega____ theta____ kappa____ phi______ frames
    -      110.0553  178.0000  120.0000 47
;
_diffrn_measurement_device_type 'Xcalibur, Eos, Gemini'
_diffrn_measurement_method '\w scans'
_diffrn_orient_matrix_UB_11 -0.0900126000
_diffrn_orient_matrix_UB_12 0.0254861000
_diffrn_orient_matrix_UB_13 0.0519590000
_diffrn_orient_matrix_UB_21 -0.0542690000
_diffrn_orient_matrix_UB_22 -0.1018866000
_diffrn_orient_matrix_UB_23 -0.0109082000
_diffrn_orient_matrix_UB_31 0.0895088000
_diffrn_orient_matrix_UB_32 -0.0361544000
_diffrn_orient_matrix_UB_33 0.0674453000
_diffrn_radiation_monochromator graphite
_diffrn_radiation_type CuK\a
_diffrn_radiation_wavelength 1.54184
_diffrn_reflns_av_R_equivalents 0.0209
_diffrn_reflns_av_unetI/netI 0.0271
_diffrn_reflns_limit_h_max 13
_diffrn_reflns_limit_h_min -13
_diffrn_reflns_limit_k_max 13
_diffrn_reflns_limit_k_min -17
_diffrn_reflns_limit_l_max 22
_diffrn_reflns_limit_l_min -14
_diffrn_reflns_number 11488
_diffrn_reflns_theta_full 72.13
_diffrn_reflns_theta_max 72.13
_diffrn_reflns_theta_min 4.93
_diffrn_source 'Enhance (Cu) X-ray Source'
_exptl_absorpt_coefficient_mu 1.527
_exptl_absorpt_correction_T_max 1.00000
_exptl_absorpt_correction_T_min 0.70519
_exptl_absorpt_correction_type multi-scan
_exptl_absorpt_process_details
;
CrysAlisPro, Agilent Technologies,
Version 1.171.36.28 (release 01-02-2013 CrysAlis171 .NET)
(compiled Feb  1 2013,16:14:44)
Empirical absorption correction using spherical harmonics,
 implemented in SCALE3 ABSPACK scaling algorithm.
;
_exptl_crystal_density_diffrn 1.470
_exptl_crystal_density_method 'not measured'
_exptl_crystal_F_000 1284
_refine_diff_density_max 0.359
_refine_diff_density_min -0.336
_refine_diff_density_rms 0.049
_refine_ls_extinction_method none
_refine_ls_goodness_of_fit_ref 0.832
_refine_ls_hydrogen_treatment mixed
_refine_ls_matrix_type full
_refine_ls_number_parameters 390
_refine_ls_number_reflns 5410
_refine_ls_number_restraints 0
_refine_ls_restrained_S_all 0.832
_refine_ls_R_factor_all 0.0504
_refine_ls_R_factor_gt 0.0443
_refine_ls_shift/su_max 0.001
_refine_ls_shift/su_mean 0.000
_refine_ls_structure_factor_coef Fsqd
_refine_ls_weighting_details 'calc w=1/[\s^2^(Fo^2^)+(0.2000P)^2^+0.0000P] where P=(Fo^2^+2Fc^2^)/3'
_refine_ls_weighting_scheme calc
_refine_ls_wR_factor_gt 0.1740
_refine_ls_wR_factor_ref 0.1918
_reflns_number_gt 4690
_reflns_number_total 5542
_reflns_threshold_expression >2sigma(I)
_cod_data_source_file c7ra01025g2.cif
_cod_data_source_block exp_157_sp242
_cod_database_code 7227869
_chemical_oxdiff_formula C
_reflns_odcompleteness_completeness 99.62
_reflns_odcompleteness_iscentric 1
_reflns_odcompleteness_theta 66.97
_olex2_refinement_description
;
1. Fixed Uiso
 At 1.2 times of:
  All C(H) groups
 At 1.5 times of:
  All C(H,H,H) groups
2.a Aromatic/amide H refined with riding coordinates:
 C31(H31), C9(H9), C21(H21), C30(H30), C1(H1), C4(H4), C24(H24), C22(H22),
 C36(H36), C3(H3), C28(H28), C6(H6), C25(H25), C7(H7), C29(H29), C11(H11),
 C37(H37), C34(H34), C35(H35)
2.b Idealised Me refined as rotating group:
 C38(H38a,H38b,H38c), C43(H43a,H43b,H43c)
;

loop_
_space_group_symop_id
_space_group_symop_operation_xyz
1 'x, y, z'
2 '-x+1/2, y+1/2, -z+1/2'
3 '-x, -y, -z'
4 'x-1/2, -y-1/2, z-1/2'

loop_
_atom_site_label
_atom_site_type_symbol
_atom_site_fract_x
_atom_site_fract_y
_atom_site_fract_z
_atom_site_U_iso_or_equiv
_atom_site_adp_type
_atom_site_occupancy
_atom_site_symmetry_multiplicity
_atom_site_calc_flag
_atom_site_refinement_flags_posn
Cu17 Cu 0.10334(3) 0.66912(2) 0.124488(19) 0.04277(19) Uani 1 1 d .
O6 O 0.01566(14) 0.55491(11) 0.08813(10) 0.0458(4) Uani 1 1 d .
O4 O -0.03058(15) 0.75439(12) 0.09496(10) 0.0492(4) Uani 1 1 d .
N2 N 0.20849(17) 0.78209(15) 0.15470(11) 0.0444(4) Uani 1 1 d .
C8 C -0.1776(2) 0.63669(18) 0.06066(13) 0.0438(5) Uani 1 1 d .
N7 N -0.28983(18) 0.50106(16) 0.03932(12) 0.0496(5) Uani 1 1 d .
C13 C -0.2950(2) 0.59565(18) 0.04123(14) 0.0480(5) Uani 1 1 d .
N11 N -0.16863(17) 0.47726(14) 0.05673(11) 0.0439(4) Uani 1 1 d .
N3 N 0.26070(18) 0.60041(14) 0.14539(11) 0.0457(4) Uani 1 1 d .
N12 N 0.0874(2) 0.69006(16) 0.29672(12) 0.0517(5) Uani 1 1 d .
O8 O 0.0389(2) 0.64912(15) 0.23844(12) 0.0645(5) Uani 1 1 d .
O1 O 0.0243(2) 0.7212(2) 0.34070(14) 0.0883(8) Uani 1 1 d .
C19 C -0.0981(2) 0.55724(16) 0.07002(12) 0.0410(5) Uani 1 1 d .
C15 C -0.1398(2) 0.73227(18) 0.07363(12) 0.0438(5) Uani 1 1 d .
C5 C -0.3167(2) 0.94942(18) 0.12310(15) 0.0505(6) Uani 1 1 d .
C38 C -0.4141(2) 0.6442(2) 0.0238(2) 0.0641(7) Uani 1 1 d .
H38A H -0.4224 0.6896 0.0624 0.096 Uiso 1 1 calc GR
H38B H -0.4766 0.5967 0.0207 0.096 Uiso 1 1 calc GR
H38C H -0.4201 0.6774 -0.0229 0.096 Uiso 1 1 calc GR
C31 C 0.1731(2) 0.87451(19) 0.15623(16) 0.0526(6) Uani 1 1 d .
H31 H 0.0930 0.8895 0.1396 0.063 Uiso 1 1 calc R
C9 C -0.2111(2) 0.82364(19) 0.20388(15) 0.0524(6) Uani 1 1 d .
H9 H -0.1679 0.7664 0.2103 0.063 Uiso 1 1 calc R
O7 O 0.1973(2) 0.6994(2) 0.31037(14) 0.0929(8) Uani 1 1 d .
C23 C -0.0757(3) 0.18241(18) 0.07408(17) 0.0547(6) Uani 1 1 d .
C10 C -0.24883(19) 0.86215(18) 0.13077(13) 0.0452(5) Uani 1 1 d .
C26 C 0.3526(2) 0.65693(19) 0.17564(15) 0.0498(6) Uani 1 1 d .
C21 C -0.0240(2) 0.3496(2) 0.09818(18) 0.0560(6) Uani 1 1 d .
H21 H 0.0318 0.3955 0.1186 0.067 Uiso 1 1 calc R
C30 C 0.2512(3) 0.94752(19) 0.18145(17) 0.0593(7) Uani 1 1 d .
H30 H 0.2244 1.0109 0.1815 0.071 Uiso 1 1 calc R
C1 C -0.2393(3) 0.8717(3) 0.26377(16) 0.0685(8) Uani 1 1 d .
H1 H -0.2162 0.8459 0.3111 0.082 Uiso 1 1 calc R
C4 C -0.3587(2) 0.9856(2) 0.05030(19) 0.0623(7) Uani 1 1 d .
H4 H -0.4023 1.0427 0.0445 0.075 Uiso 1 1 calc R
C24 C -0.1872(3) 0.2122(2) 0.03822(17) 0.0618(7) Uani 1 1 d .
H24 H -0.2429 0.1663 0.0176 0.074 Uiso 1 1 calc R
C22 C 0.0048(3) 0.2526(2) 0.10385(18) 0.0586(6) Uani 1 1 d .
H22 H 0.0802 0.2342 0.1283 0.070 Uiso 1 1 calc R
C2 C -0.2232(2) 0.81570(17) 0.06549(13) 0.0435(5) Uani 1 1 d .
C36 C 0.3894(3) 0.4640(2) 0.1608(2) 0.0713(8) Uani 1 1 d .
H36 H 0.4001 0.3981 0.1549 0.086 Uiso 1 1 calc R
C3 C -0.2685(2) 0.8520(2) -0.00361(14) 0.0539(6) Uani 1 1 d .
H3 H -0.2544 0.8193 -0.0459 0.065 Uiso 1 1 calc R
C28 C 0.4065(3) 0.8317(2) 0.2043(2) 0.0622(8) Uani 1 1 d .
H28 H 0.4867 0.8161 0.2197 0.075 Uiso 1 1 calc R
C27 C 0.3242(2) 0.76042(19) 0.17899(14) 0.0460(5) Uani 1 1 d .
C6 C -0.3355(3) 0.9371(2) -0.01152(17) 0.0643(7) Uani 1 1 d .
H6 H -0.3644 0.9609 -0.0588 0.077 Uiso 1 1 calc R
C20 C -0.1357(2) 0.37801(17) 0.06216(12) 0.0432(5) Uani 1 1 d .
C25 C -0.2176(2) 0.3085(2) 0.03237(16) 0.0553(6) Uani 1 1 d .
H25 H -0.2932 0.3269 0.0083 0.066 Uiso 1 1 calc R
C7 C -0.3389(2) 0.9966(2) 0.1882(2) 0.0681(8) Uani 1 1 d .
H7 H -0.3799 1.0550 0.1840 0.082 Uiso 1 1 calc R
C29 C 0.3688(3) 0.9259(2) 0.20646(18) 0.0622(7) Uani 1 1 d .
H29 H 0.4227 0.9743 0.2247 0.075 Uiso 1 1 calc R
C11 C -0.3020(3) 0.9589(3) 0.2562(2) 0.0740(9) Uani 1 1 d .
H11 H -0.3183 0.9910 0.2983 0.089 Uiso 1 1 calc R
C37 C 0.2784(3) 0.5059(2) 0.13764(15) 0.0546(6) Uani 1 1 d .
H37 H 0.2146 0.4674 0.1162 0.065 Uiso 1 1 calc R
C34 C 0.4657(3) 0.6186(3) 0.2000(2) 0.0718(8) Uani 1 1 d .
H34 H 0.5289 0.6578 0.2212 0.086 Uiso 1 1 calc R
C35 C 0.4817(3) 0.5200(3) 0.1919(2) 0.0810(10) Uani 1 1 d .
H35 H 0.5564 0.4924 0.2080 0.097 Uiso 1 1 calc R
C43 C -0.0409(3) 0.0772(2) 0.0808(2) 0.0793(10) Uani 1 1 d .
H43A H -0.0223 0.0598 0.1324 0.119 Uiso 1 1 calc GR
H43B H 0.0280 0.0665 0.0574 0.119 Uiso 1 1 calc GR
H43C H -0.1064 0.0384 0.0568 0.119 Uiso 1 1 calc GR

loop_
_atom_site_aniso_label
_atom_site_aniso_U_11
_atom_site_aniso_U_22
_atom_site_aniso_U_33
_atom_site_aniso_U_23
_atom_site_aniso_U_13
_atom_site_aniso_U_12
Cu17 0.0335(3) 0.0356(3) 0.0571(3) -0.00260(12) 0.00096(17) 0.00095(11)
O6 0.0356(8) 0.0375(8) 0.0622(9) -0.0066(7) 0.0018(7) 0.0005(6)
O4 0.0380(8) 0.0359(8) 0.0702(10) -0.0026(7) -0.0017(7) 0.0034(6)
N2 0.0352(9) 0.0415(10) 0.0549(10) 0.0006(8) 0.0028(8) -0.0024(8)
C8 0.0373(11) 0.0438(12) 0.0499(11) -0.0028(9) 0.0057(9) -0.0006(9)
N7 0.0411(10) 0.0441(10) 0.0617(11) -0.0012(9) 0.0030(8) -0.0042(8)
C13 0.0391(12) 0.0463(13) 0.0573(13) -0.0024(10) 0.0043(9) -0.0008(10)
N11 0.0399(10) 0.0376(10) 0.0525(10) -0.0036(8) 0.0033(8) -0.0028(8)
N3 0.0406(10) 0.0418(10) 0.0552(10) 0.0006(8) 0.0090(8) 0.0060(8)
N12 0.0566(13) 0.0467(11) 0.0513(11) 0.0089(9) 0.0069(9) 0.0001(10)
O8 0.0734(13) 0.0599(11) 0.0606(11) -0.0054(9) 0.0127(9) -0.0155(10)
O1 0.0873(16) 0.104(2) 0.0774(14) -0.0237(14) 0.0241(13) -0.0018(15)
C19 0.0390(11) 0.0415(11) 0.0421(10) -0.0035(8) 0.0056(8) -0.0026(9)
C15 0.0403(11) 0.0448(12) 0.0451(11) -0.0030(9) 0.0034(9) 0.0025(10)
C5 0.0310(10) 0.0467(13) 0.0743(16) -0.0083(11) 0.0097(10) -0.0011(9)
C38 0.0377(13) 0.0553(15) 0.097(2) -0.0039(15) 0.0037(13) -0.0020(11)
C31 0.0437(12) 0.0439(13) 0.0676(14) -0.0011(11) 0.0011(11) -0.0008(10)
C9 0.0446(13) 0.0611(15) 0.0507(13) -0.0009(10) 0.0057(10) -0.0003(10)
O7 0.0565(13) 0.148(3) 0.0709(14) 0.0131(16) 0.0007(10) -0.0152(16)
C23 0.0598(16) 0.0403(12) 0.0642(15) -0.0032(11) 0.0111(12) 0.0001(11)
C10 0.0343(10) 0.0458(12) 0.0554(12) -0.0084(10) 0.0072(9) -0.0069(9)
C26 0.0373(12) 0.0540(14) 0.0580(13) 0.0041(10) 0.0075(10) 0.0023(10)
C21 0.0456(13) 0.0420(12) 0.0762(17) -0.0037(12) -0.0024(12) -0.0059(11)
C30 0.0630(16) 0.0407(13) 0.0731(16) -0.0016(11) 0.0083(13) -0.0060(12)
C1 0.0594(16) 0.095(2) 0.0520(14) -0.0095(15) 0.0119(12) -0.0123(16)
C4 0.0407(13) 0.0486(14) 0.094(2) 0.0066(13) 0.0018(13) 0.0077(11)
C24 0.0614(16) 0.0467(14) 0.0729(16) -0.0064(12) -0.0023(13) -0.0097(12)
C22 0.0461(13) 0.0503(15) 0.0768(17) -0.0010(13) 0.0030(12) 0.0022(11)
C2 0.0391(11) 0.0420(11) 0.0484(12) -0.0015(9) 0.0039(9) 0.0013(9)
C36 0.0718(19) 0.0591(17) 0.086(2) 0.0075(15) 0.0211(16) 0.0272(15)
C3 0.0473(13) 0.0628(15) 0.0496(13) 0.0068(11) 0.0020(10) 0.0035(12)
C28 0.0382(13) 0.0660(19) 0.0793(19) -0.0008(13) 0.0004(12) -0.0095(11)
C27 0.0372(11) 0.0486(13) 0.0514(12) 0.0028(10) 0.0053(9) -0.0024(10)
C6 0.0522(15) 0.0708(18) 0.0652(15) 0.0174(14) -0.0042(12) 0.0050(13)
C20 0.0463(12) 0.0405(11) 0.0429(10) -0.0027(8) 0.0077(9) -0.0029(9)
C25 0.0491(14) 0.0455(12) 0.0663(15) -0.0001(11) -0.0051(11) -0.0091(11)
C7 0.0456(13) 0.0676(18) 0.095(2) -0.0270(17) 0.0245(14) -0.0051(13)
C29 0.0516(15) 0.0550(15) 0.0779(17) -0.0072(13) 0.0049(13) -0.0167(12)
C11 0.0511(15) 0.098(2) 0.0772(19) -0.0316(18) 0.0223(14) -0.0116(16)
C37 0.0553(14) 0.0460(13) 0.0634(14) -0.0010(11) 0.0127(11) 0.0075(11)
C34 0.0421(14) 0.072(2) 0.097(2) 0.0026(17) -0.0006(14) 0.0082(14)
C35 0.0494(16) 0.079(2) 0.111(3) 0.004(2) 0.0013(16) 0.0264(16)
C43 0.076(2) 0.0442(15) 0.114(3) -0.0041(17) 0.0070(19) 0.0082(15)

loop_
_atom_type_symbol
_atom_type_description
_atom_type_scat_dispersion_real
_atom_type_scat_dispersion_imag
_atom_type_scat_source
C C 0.0181 0.0091 'International Tables Vol C Tables 4.2.6.8 and 6.1.1.4'
H H 0.0000 0.0000 'International Tables Vol C Tables 4.2.6.8 and 6.1.1.4'
Cu Cu -1.9646 0.5888 'International Tables Vol C Tables 4.2.6.8 and 6.1.1.4'
N N 0.0311 0.0180 'International Tables Vol C Tables 4.2.6.8 and 6.1.1.4'
O O 0.0492 0.0322 'International Tables Vol C Tables 4.2.6.8 and 6.1.1.4'

loop_
_geom_angle_atom_site_label_1
_geom_angle_atom_site_label_2
_geom_angle_atom_site_label_3
_geom_angle
O6 Cu17 O4 94.13(7)
O6 Cu17 N2 173.11(8)
O6 Cu17 N3 93.74(8)
O6 Cu17 O8 89.37(7)
O4 Cu17 N2 90.03(7)
O4 Cu17 N3 168.45(8)
O4 Cu17 O8 88.52(8)
N2 Cu17 N3 81.36(8)
N2 Cu17 O8 96.23(8)
N3 Cu17 O8 100.01(8)
C19 O6 Cu17 120.55(15)
C15 O4 Cu17 128.13(16)
C31 N2 Cu17 126.18(16)
C31 N2 C27 118.9(2)
C27 N2 Cu17 114.85(17)
C19 C8 C13 105.4(2)
C15 C8 C13 131.4(2)
C15 C8 C19 123.1(2)
C13 N7 N11 106.05(19)
C8 C13 C38 129.8(2)
N7 C13 C8 111.1(2)
N7 C13 C38 119.1(2)
N7 N11 C20 118.69(19)
C19 N11 N7 111.85(19)
C19 N11 C20 129.4(2)
C26 N3 Cu17 113.82(16)
C37 N3 Cu17 126.25(18)
C37 N3 C26 119.7(2)
O1 N12 O8 119.4(2)
O7 N12 O8 120.4(3)
O7 N12 O1 120.2(3)
N12 O8 Cu17 123.05(17)
O6 C19 C8 130.2(2)
O6 C19 N11 124.1(2)
N11 C19 C8 105.64(19)
O4 C15 C8 122.3(2)
O4 C15 C2 114.4(2)
C8 C15 C2 123.3(2)
C4 C5 C10 118.8(2)
C7 C5 C10 118.6(3)
C7 C5 C4 122.7(3)
N2 C31 C30 122.2(2)
C1 C9 C10 119.3(3)
C24 C23 C43 122.1(3)
C22 C23 C24 117.7(2)
C22 C23 C43 120.2(3)
C5 C10 C9 118.7(2)
C2 C10 C5 118.9(2)
C2 C10 C9 122.5(2)
N3 C26 C27 115.1(2)
N3 C26 C34 121.1(3)
C34 C26 C27 123.7(3)
C20 C21 C22 119.9(3)
C29 C30 C31 119.2(3)
C9 C1 C11 121.8(3)
C6 C4 C5 120.7(2)
C25 C24 C23 121.5(3)
C23 C22 C21 121.6(3)
C10 C2 C15 118.9(2)
C3 C2 C15 120.8(2)
C3 C2 C10 120.2(2)
C35 C36 C37 119.1(3)
C2 C3 C6 121.2(3)
C29 C28 C27 119.5(3)
N2 C27 C26 114.3(2)
N2 C27 C28 121.0(2)
C28 C27 C26 124.7(2)
C4 C6 C3 120.2(3)
C21 C20 N11 121.1(2)
C21 C20 C25 119.2(2)
C25 C20 N11 119.7(2)
C24 C25 C20 120.1(3)
C11 C7 C5 121.4(3)
C30 C29 C28 119.2(3)
C7 C11 C1 120.2(3)
N3 C37 C36 121.6(3)
C26 C34 C35 118.1(3)
C36 C35 C34 120.3(3)

loop_
_geom_bond_atom_site_label_1
_geom_bond_atom_site_label_2
_geom_bond_distance
Cu17 O6 1.9269(16)
Cu17 O4 1.9268(17)
Cu17 N2 1.989(2)
Cu17 N3 1.999(2)
Cu17 O8 2.327(2)
O6 C19 1.274(3)
O4 C15 1.270(3)
N2 C31 1.344(3)
N2 C27 1.344(3)
C8 C13 1.434(3)
C8 C19 1.415(3)
C8 C15 1.401(3)
N7 C13 1.314(3)
N7 N11 1.395(3)
C13 C38 1.493(4)
N11 C19 1.365(3)
N11 C20 1.425(3)
N3 C26 1.345(3)
N3 C37 1.336(3)
N12 O8 1.248(3)
N12 O1 1.235(3)
N12 O7 1.234(3)
C15 C2 1.485(3)
C5 C10 1.427(3)
C5 C4 1.423(4)
C5 C7 1.412(4)
C31 C30 1.372(4)
C9 C10 1.432(4)
C9 C1 1.360(4)
C23 C24 1.384(4)
C23 C22 1.381(4)
C23 C43 1.511(4)
C10 C2 1.423(3)
C26 C27 1.474(4)
C26 C34 1.388(4)
C21 C22 1.383(4)
C21 C20 1.382(4)
C30 C29 1.366(4)
C1 C11 1.397(5)
C4 C6 1.373(5)
C24 C25 1.379(4)
C2 C3 1.373(3)
C36 C37 1.384(4)
C36 C35 1.348(5)
C3 C6 1.397(4)
C28 C27 1.384(4)
C28 C29 1.377(4)
C20 C25 1.383(3)
C7 C11 1.345(5)
C34 C35 1.391(5)
